data_1529703
loop_
_publ_author_name
'Bukin, V.I.'

_publ_section_title
;
 Neutron and x-ray diffraction investigation of crystalline structure
 neodymium hydroxocloride Nd (O H)2 Cl
;
_journal_name_full 'Doklady Akademii Nauk SSSR'
_journal_page_first 1332
_journal_page_last 1335
_journal_volume 207
_journal_year 1972
_chemical_formula_sum 'Cl H2 Nd O2'
_chemical_name_systematic 'Nd (O H)2 Cl'
_space_group_IT_number 11
_symmetry_space_group_name_Hall '-P 2yb'
_symmetry_space_group_name_H-M 'P 1 21/m 1'
_cell_angle_alpha 90
_cell_angle_beta 113.18
_cell_angle_gamma 90
_cell_formula_units_Z 2
_cell_length_a 6.213
_cell_length_b 3.876
_cell_length_c 6.821
_cell_volume 151.000
_citation_journal_id_ASTM DANKAS
_cod_data_source_file Bukin_DANKAS_1972_382.cif
_cod_data_source_block H2Cl1Nd1O2
_cod_original_cell_volume 151.0002
_cod_original_formula_sum 'H2 Cl1 Nd1 O2'
_cod_database_code 1529703

loop_
_symmetry_equiv_pos_as_xyz
x,y,z
-x,y+1/2,-z
-x,-y,-z
x,-y-1/2,z

loop_
_atom_site_label
_atom_site_type_symbol
_atom_site_fract_x
_atom_site_fract_y
_atom_site_fract_z
_atom_site_occupancy
_atom_site_U_iso_or_equiv
Cl1 Cl-1 0.2446 0.75 0.4419 1 0.0
O2 O-2 0.5653 0.75 0.1642 1 0.0
H2 H+1 -0.302 0.75 0.294 1 0.0
Nd1 Nd+3 0.3102 0.25 0.1344 1 0.0
O1 O-2 0.1044 0.75 -0.084 1 0.0
H1 H+1 0.126 0.75 -0.228 1 0.0
